data_7052115
loop_
_publ_author_name
'Lyudmila G. Kuz'mina'
'Artem I. Vedernikov'
'Natalia A. Lobova'
'Andrei V. Churakov'
'Judith A. K. Howard'
'Michael V. Alfimov'
'Sergey P. Gromov'

_publ_section_title
;
 4-Styrylquinolines: synthesis and study of [2 + 2]-photocycloaddition
 reactions in thin films and single crystals
;
_journal_issue 6
_journal_name_full 'New Journal of Chemistry'
_journal_page_first 980
_journal_paper_doi 10.1039/b615056j
_journal_volume 31
_journal_year 2007
_chemical_formula_moiety '(C42 H44 N2 O4), 2(Cl O4)1-, (C6 H6)'
_chemical_formula_sum 'C48 H50 Cl2 N2 O12'
_chemical_formula_weight 917.80
_chemical_name_systematic
;
?
;
_space_group_IT_number 14
_symmetry_cell_setting monoclinic
_symmetry_space_group_name_Hall '-P 2yn'
_symmetry_space_group_name_H-M 'P 1 21/n 1'
_atom_sites_solution_hydrogens geom
_atom_sites_solution_primary direct
_atom_sites_solution_secondary difmap
_audit_creation_method SHELXL-97
_cell_angle_alpha 90.00
_cell_angle_beta 99.737(5)
_cell_angle_gamma 90.00
_cell_formula_units_Z 2
_cell_length_a 7.7053(9)
_cell_length_b 20.304(2)
_cell_length_c 14.3081(15)
_cell_measurement_reflns_used 2043
_cell_measurement_temperature 120.0(2)
_cell_measurement_theta_max 29.734
_cell_measurement_theta_min 2.472
_cell_volume 2206.2(4)
_computing_structure_refinement 'SHELXL-97 (Sheldrick, 1997)'
_computing_structure_solution 'SHELXS-97 (Sheldrick, 1990)'
_diffrn_ambient_temperature 120.0(2)
_diffrn_measured_fraction_theta_full 0.978
_diffrn_measured_fraction_theta_max 0.978
_diffrn_measurement_device_type 'Bruker SMART-1K'
_diffrn_measurement_method \w
_diffrn_radiation_monochromator graphite
_diffrn_radiation_source 'fine-focus sealed tube'
_diffrn_radiation_type MoK\a
_diffrn_radiation_wavelength 0.71073
_diffrn_reflns_av_R_equivalents 0.1426
_diffrn_reflns_av_sigmaI/netI 0.2346
_diffrn_reflns_limit_h_max 10
_diffrn_reflns_limit_h_min -6
_diffrn_reflns_limit_k_max 26
_diffrn_reflns_limit_k_min -21
_diffrn_reflns_limit_l_max 18
_diffrn_reflns_limit_l_min -18
_diffrn_reflns_number 11384
_diffrn_reflns_theta_full 28.00
_diffrn_reflns_theta_max 28.00
_diffrn_reflns_theta_min 1.76
_exptl_absorpt_coefficient_mu 0.215
_exptl_absorpt_correction_type none
_exptl_crystal_colour yellow
_exptl_crystal_density_diffrn 1.382
_exptl_crystal_density_method 'not measured'
_exptl_crystal_description block
_exptl_crystal_F_000 964
_exptl_crystal_size_max 0.48
_exptl_crystal_size_mid 0.40
_exptl_crystal_size_min 0.36
_refine_diff_density_max 0.932
_refine_diff_density_min -0.531
_refine_diff_density_rms 0.138
_refine_ls_extinction_method none
_refine_ls_goodness_of_fit_ref 1.065
_refine_ls_hydrogen_treatment mixed
_refine_ls_matrix_type full
_refine_ls_number_parameters 304
_refine_ls_number_reflns 5204
_refine_ls_number_restraints 0
_refine_ls_restrained_S_all 1.065
_refine_ls_R_factor_all 0.2886
_refine_ls_R_factor_gt 0.1495
_refine_ls_shift/su_max 0.000
_refine_ls_shift/su_mean 0.000
_refine_ls_structure_factor_coef Fsqd
_refine_ls_weighting_details 'calc w=1/[\s^2^(Fo^2^)+(0.1332P)^2^+7.8505P] where P=(Fo^2^+2Fc^2^)/3'
_refine_ls_weighting_scheme calc
_refine_ls_wR_factor_gt 0.3078
_refine_ls_wR_factor_ref 0.3606
_reflns_number_gt 2180
_reflns_number_total 5204
_reflns_threshold_expression I>2\s(I)
_cod_data_source_file b615056j.txt
_cod_data_source_block 7
_cod_depositor_comments
;
The following automatic conversions were performed:
'_symmetry_cell_setting' value 'Monoclinic' changed to 'monoclinic'
according to '/home/saulius/struct/CIF-dictionaries/cif_core.dic'
dictionary named 'cif_core.dic' version 2.4.1 from 2010-06-29.

Automatic conversion script
Id: cif_fix_enum 1527 2010-12-29 10:47:43Z saulius 
;
_cod_original_sg_symbol_H-M 'P 1 2(1)/n 1'
_cod_database_code 7052115

loop_
_symmetry_equiv_pos_as_xyz
'x, y, z'
'-x+1/2, y+1/2, -z+1/2'
'-x, -y, -z'
'x-1/2, -y-1/2, z-1/2'

loop_
_atom_site_label
_atom_site_type_symbol
_atom_site_fract_x
_atom_site_fract_y
_atom_site_fract_z
_atom_site_U_iso_or_equiv
_atom_site_adp_type
_atom_site_occupancy
_atom_site_symmetry_multiplicity
_atom_site_calc_flag
_atom_site_refinement_flags
_atom_site_disorder_assembly
_atom_site_disorder_group
Cl1 Cl 0.4293(3) 0.59937(10) -0.20938(14) 0.0272(5) Uani 1 1 d . . .
O1' O 0.4644(7) 0.5982(3) -0.1093(4) 0.0292(15) Uani 0.90 1 d P . .
O2' O 0.2805(8) 0.5571(3) -0.2444(4) 0.0311(16) Uani 0.90 1 d P . .
O3' O 0.5815(10) 0.5750(4) -0.2430(5) 0.049(2) Uani 0.90 1 d P . .
O4' O 0.3918(12) 0.6650(3) -0.2433(6) 0.063(3) Uani 0.90 1 d P . .
O1 O 0.4859(7) 0.6429(2) -0.8166(4) 0.0222(12) Uani 1 1 d . . .
O2 O 0.4671(9) 0.7602(3) -0.7571(4) 0.0378(16) Uani 1 1 d . . .
N1 N 0.0048(8) 0.6078(3) -0.7154(4) 0.0217(15) Uani 1 1 d . . .
C1 C 0.4857(12) 0.5771(4) -0.8551(5) 0.0265(19) Uani 1 1 d . . .
H1A H 0.4697 0.5795 -0.9244 0.040 Uiso 1 1 calc R . .
H1B H 0.3893 0.5517 -0.8362 0.040 Uiso 1 1 calc R . .
H1C H 0.5982 0.5556 -0.8308 0.040 Uiso 1 1 calc R . .
C2 C 0.4340(19) 0.8253(5) -0.7287(7) 0.068(4) Uani 1 1 d . . .
H2A H 0.4125 0.8540 -0.7846 0.103 Uiso 1 1 calc R . .
H2B H 0.5364 0.8415 -0.6846 0.103 Uiso 1 1 calc R . .
H2C H 0.3304 0.8255 -0.6973 0.103 Uiso 1 1 calc R . .
C3 C 0.5006(10) 0.7132(4) -0.6868(6) 0.0214(17) Uani 1 1 d . . .
C4 C 0.5279(11) 0.7247(4) -0.5905(6) 0.0275(19) Uani 1 1 d . . .
H4A H 0.5298 0.7687 -0.5678 0.033 Uiso 1 1 calc R . .
C5 C 0.5531(11) 0.6723(4) -0.5251(5) 0.0222(18) Uani 1 1 d . . .
H5A H 0.5703 0.6810 -0.4590 0.027 Uiso 1 1 calc R . .
C6 C 0.5529(10) 0.6081(3) -0.5575(5) 0.0193(17) Uani 1 1 d . . .
C7 C 0.5320(10) 0.5969(4) -0.6557(5) 0.0224(17) Uani 1 1 d . . .
H7A H 0.5348 0.5529 -0.6783 0.027 Uiso 1 1 calc R . .
C8 C 0.5074(9) 0.6482(4) -0.7205(6) 0.0205(17) Uani 1 1 d . . .
C9 C 0.5468(10) 0.5524(4) -0.4883(5) 0.0212(17) Uani 1 1 d . . .
C10 C 0.3618(11) 0.5142(4) -0.4931(5) 0.0225(18) Uani 1 1 d . . .
C11 C 0.2186(11) 0.5411(4) -0.5677(5) 0.0238(18) Uani 1 1 d . . .
C12 C 0.1457(10) 0.6049(4) -0.5508(5) 0.0182(16) Uani 1 1 d . . .
C13 C 0.1770(11) 0.6354(4) -0.4623(5) 0.0262(19) Uani 1 1 d . . .
H13A H 0.2438 0.6129 -0.4100 0.031 Uiso 1 1 calc R . .
C14 C 0.1117(11) 0.6986(4) -0.4488(6) 0.0268(19) Uani 1 1 d . . .
H14A H 0.1308 0.7185 -0.3878 0.032 Uiso 1 1 calc R . .
C15 C 0.0177(12) 0.7317(4) -0.5274(6) 0.034(2) Uani 1 1 d . . .
H15A H -0.0225 0.7751 -0.5189 0.041 Uiso 1 1 calc R . .
C16 C -0.0182(11) 0.7043(4) -0.6148(6) 0.028(2) Uani 1 1 d . . .
H16A H -0.0828 0.7281 -0.6664 0.034 Uiso 1 1 calc R . .
C17 C 0.0431(10) 0.6384(4) -0.6285(5) 0.0195(17) Uani 1 1 d . . .
C18 C 0.0560(10) 0.5455(4) -0.7269(6) 0.0247(18) Uani 1 1 d . . .
H18A H 0.0190 0.5238 -0.7857 0.030 Uiso 1 1 calc R . .
C19 C 0.1614(10) 0.5126(4) -0.6543(5) 0.0186(16) Uani 1 1 d . . .
H19A H 0.1957 0.4686 -0.6646 0.022 Uiso 1 1 calc R . .
C20 C -0.0846(11) 0.6437(4) -0.8012(6) 0.0259(18) Uani 1 1 d . . .
H20A H -0.1841 0.6695 -0.7847 0.031 Uiso 1 1 calc R . .
H20B H -0.1329 0.6114 -0.8506 0.031 Uiso 1 1 calc R . .
C21 C 0.0416(12) 0.6898(4) -0.8403(6) 0.031(2) Uani 1 1 d . . .
H21A H -0.0210 0.7123 -0.8966 0.047 Uiso 1 1 calc R . .
H21B H 0.1394 0.6642 -0.8575 0.047 Uiso 1 1 calc R . .
H21C H 0.0876 0.7224 -0.7919 0.047 Uiso 1 1 calc R . .
C1S C 0.9126(14) 0.4482(5) 0.0357(7) 0.043(2) Uani 1 1 d . . .
C2S C 0.8211(12) 0.5049(5) 0.0058(6) 0.035(2) Uani 1 1 d . . .
C3S C 0.9097(13) 0.5570(5) -0.0299(6) 0.039(2) Uani 1 1 d . . .
H9A H 0.583(10) 0.561(4) -0.418(5) 0.022 Uiso 1 1 d . . .
H10A H 0.329(11) 0.519(4) -0.433(6) 0.030 Uiso 1 1 d . . .
H1SA H 0.843(16) 0.413(6) 0.067(9) 0.087 Uiso 1 1 d . . .
H2SA H 0.705(12) 0.497(4) 0.019(5) 0.028 Uiso 1 1 d . . .
H3SA H 0.835(13) 0.588(5) -0.056(7) 0.046 Uiso 1 1 d . . .

loop_
_atom_site_aniso_label
_atom_site_aniso_U_11
_atom_site_aniso_U_22
_atom_site_aniso_U_33
_atom_site_aniso_U_23
_atom_site_aniso_U_13
_atom_site_aniso_U_12
Cl1 0.0337(12) 0.0235(10) 0.0228(10) -0.0018(9) 0.0002(8) 0.0001(9)
O1' 0.014(3) 0.043(4) 0.031(3) -0.008(3) 0.005(3) -0.010(3)
O2' 0.038(4) 0.015(3) 0.033(4) -0.003(3) -0.016(3) 0.001(3)
O3' 0.042(5) 0.065(5) 0.049(4) -0.013(4) 0.032(4) -0.019(4)
O4' 0.095(7) 0.009(3) 0.065(5) 0.007(4) -0.046(5) -0.007(4)
O1 0.025(3) 0.019(3) 0.023(3) 0.004(2) 0.005(2) -0.001(2)
O2 0.060(5) 0.020(3) 0.038(4) 0.009(3) 0.024(3) 0.008(3)
N1 0.018(4) 0.023(4) 0.024(3) 0.001(3) 0.001(3) 0.001(3)
C1 0.037(5) 0.025(4) 0.017(4) -0.007(3) 0.004(3) -0.004(4)
C2 0.150(13) 0.020(5) 0.048(7) 0.015(5) 0.052(8) 0.030(6)
C3 0.016(4) 0.018(4) 0.035(5) 0.008(3) 0.018(3) -0.001(3)
C4 0.025(5) 0.015(4) 0.045(5) -0.008(4) 0.016(4) -0.001(3)
C5 0.033(5) 0.020(4) 0.014(4) -0.006(3) 0.008(3) 0.006(4)
C6 0.019(4) 0.013(4) 0.025(4) -0.002(3) 0.003(3) 0.012(3)
C7 0.027(5) 0.013(4) 0.025(4) -0.005(3) -0.001(3) -0.006(3)
C8 0.006(4) 0.021(4) 0.035(4) -0.006(3) 0.007(3) -0.006(3)
C9 0.031(5) 0.023(4) 0.008(4) 0.002(3) -0.001(3) 0.008(3)
C10 0.033(5) 0.014(4) 0.019(4) 0.000(3) -0.001(3) 0.012(3)
C11 0.030(5) 0.019(4) 0.024(4) 0.002(3) 0.009(3) 0.008(4)
C12 0.017(4) 0.019(4) 0.019(4) 0.009(3) 0.002(3) 0.004(3)
C13 0.026(5) 0.030(5) 0.024(4) 0.007(4) 0.008(4) 0.014(4)
C14 0.030(5) 0.024(4) 0.027(4) 0.000(4) 0.006(4) 0.014(4)
C15 0.028(5) 0.033(5) 0.044(5) 0.007(4) 0.012(4) 0.016(4)
C16 0.027(5) 0.035(5) 0.022(4) 0.015(4) 0.004(3) 0.018(4)
C17 0.013(4) 0.027(4) 0.019(4) 0.005(3) 0.004(3) -0.002(3)
C18 0.022(5) 0.019(4) 0.032(4) -0.009(4) 0.000(3) -0.005(3)
C19 0.011(4) 0.017(4) 0.028(4) -0.002(3) 0.004(3) 0.002(3)
C20 0.019(5) 0.030(5) 0.026(4) 0.001(4) -0.005(3) 0.001(4)
C21 0.035(5) 0.036(5) 0.023(4) 0.008(4) 0.005(4) 0.006(4)
C1S 0.040(6) 0.049(6) 0.036(5) 0.002(5) -0.002(4) -0.009(5)
C2S 0.021(5) 0.054(6) 0.030(5) -0.010(4) 0.002(4) -0.015(5)
C3S 0.032(6) 0.055(7) 0.025(5) -0.009(5) -0.014(4) 0.008(5)

loop_
_atom_type_symbol
_atom_type_description
_atom_type_scat_dispersion_real
_atom_type_scat_dispersion_imag
_atom_type_scat_source
C C 0.0033 0.0016 'International Tables Vol C Tables 4.2.6.8 and 6.1.1.4'
H H 0.0000 0.0000 'International Tables Vol C Tables 4.2.6.8 and 6.1.1.4'
N N 0.0061 0.0033 'International Tables Vol C Tables 4.2.6.8 and 6.1.1.4'
O O 0.0106 0.0060 'International Tables Vol C Tables 4.2.6.8 and 6.1.1.4'
Cl Cl 0.1484 0.1585 'International Tables Vol C Tables 4.2.6.8 and 6.1.1.4'

loop_
_geom_angle_atom_site_label_1
_geom_angle_atom_site_label_2
_geom_angle_atom_site_label_3
_geom_angle
_geom_angle_site_symmetry_1
_geom_angle_site_symmetry_3
_geom_angle_publ_flag
O1' Cl1 O3' 107.9(4) . . ?
O1' Cl1 O4' 110.7(5) . . ?
O3' Cl1 O4' 109.8(5) . . ?
O1' Cl1 O2' 110.2(4) . . ?
O3' Cl1 O2' 108.9(4) . . ?
O4' Cl1 O2' 109.3(4) . . ?
C8 O1 C1 116.8(6) . . ?
C3 O2 C2 117.2(7) . . ?
C18 N1 C17 120.8(6) . . ?
C18 N1 C20 117.6(6) . . ?
C17 N1 C20 121.5(6) . . ?
C4 C3 O2 126.2(7) . . ?
C4 C3 C8 119.4(7) . . ?
O2 C3 C8 114.3(7) . . ?
C3 C4 C5 121.2(7) . . ?
C6 C5 C4 119.8(7) . . ?
C5 C6 C7 118.7(7) . . ?
C5 C6 C9 119.0(7) . . ?
C7 C6 C9 121.6(7) . . ?
C8 C7 C6 121.8(7) . . ?
O1 C8 C7 126.5(7) . . ?
O1 C8 C3 114.5(7) . . ?
C7 C8 C3 119.0(7) . . ?
C6 C9 C10 118.0(6) . 3_664 ?
C6 C9 C10 117.2(6) . . ?
C10 C9 C10 89.8(6) 3_664 . ?
C11 C10 C9 119.3(6) . 3_664 ?
C11 C10 C9 113.1(6) . . ?
C9 C10 C9 90.2(6) 3_664 . ?
C19 C11 C12 117.0(7) . . ?
C19 C11 C10 125.0(7) . . ?
C12 C11 C10 117.7(6) . . ?
C13 C12 C17 119.1(7) . . ?
C13 C12 C11 122.4(6) . . ?
C17 C12 C11 118.5(7) . . ?
C12 C13 C14 121.3(7) . . ?
C15 C14 C13 118.4(8) . . ?
C16 C15 C14 122.8(8) . . ?
C15 C16 C17 119.0(7) . . ?
N1 C17 C12 119.7(7) . . ?
N1 C17 C16 121.0(7) . . ?
C12 C17 C16 119.3(7) . . ?
N1 C18 C19 120.8(7) . . ?
C11 C19 C18 122.3(7) . . ?
N1 C20 C21 111.6(6) . . ?
C2S C1S C3S 120.2(10) . 3_765 ?
C1S C2S C3S 119.2(9) . . ?
C1S C3S C2S 120.6(9) 3_765 . ?

loop_
_geom_bond_atom_site_label_1
_geom_bond_atom_site_label_2
_geom_bond_distance
_geom_bond_site_symmetry_2
_geom_bond_publ_flag
Cl1 O1' 1.412(6) . ?
Cl1 O3' 1.430(7) . ?
Cl1 O4' 1.431(7) . ?
Cl1 O2' 1.451(6) . ?
O1 C8 1.361(9) . ?
O1 C1 1.444(9) . ?
O2 C3 1.378(9) . ?
O2 C2 1.419(10) . ?
N1 C18 1.345(10) . ?
N1 C17 1.377(9) . ?
N1 C20 1.491(9) . ?
C3 C4 1.378(11) . ?
C3 C8 1.409(11) . ?
C4 C5 1.408(11) . ?
C5 C6 1.384(10) . ?
C6 C7 1.406(10) . ?
C6 C9 1.508(10) . ?
C7 C8 1.387(11) . ?
C9 C10 1.568(10) 3_664 ?
C9 C10 1.615(12) . ?
C10 C11 1.503(10) . ?
C10 C9 1.568(10) 3_664 ?
C11 C19 1.370(10) . ?
C11 C12 1.450(10) . ?
C12 C13 1.394(10) . ?
C12 C17 1.423(10) . ?
C13 C14 1.404(11) . ?
C14 C15 1.401(11) . ?
C15 C16 1.355(12) . ?
C16 C17 1.443(11) . ?
C18 C19 1.379(10) . ?
C20 C21 1.522(12) . ?
C1S C2S 1.380(14) . ?
C1S C3S 1.389(14) 3_765 ?
C2S C3S 1.401(14) . ?
C3S C1S 1.389(14) 3_765 ?
